data_4312859
loop_
_publ_author_name
'Pauli Kofod'
'Pernille Harris'
'Sine Larsen'

_publ_section_title
;
 Migratory Insertion of Hydrogen Isocyanide in the
 Pentacyano(methyl)cobaltate(III) Anion
;
_journal_name_full 'Inorganic Chemistry'
_journal_page_first 244
_journal_page_last 249
_journal_paper_doi 10.1021/ic020353u
_journal_volume 42
_journal_year 2003
_chemical_formula_moiety 'N0.5 C4 H10, As C24 H20, Co0.5 N2.5 C3 H1.5'
_chemical_formula_sum 'C31 H31.5 As Co0.5 N3'
_chemical_formula_weight 550.48
_chemical_name_systematic
; 
 ? 
;
_space_group_IT_number 2
_symmetry_cell_setting triclinic
_symmetry_space_group_name_Hall '-P 1'
_symmetry_space_group_name_H-M 'P -1'
_atom_sites_solution_hydrogens geom
_atom_sites_solution_primary direct
_atom_sites_solution_secondary difmap
_audit_creation_method SHELXL-97
_cell_angle_alpha 65.01(2)
_cell_angle_beta 82.11(2)
_cell_angle_gamma 73.36(2)
_cell_formula_units_Z 2
_cell_length_a 10.724(2)
_cell_length_b 11.070(2)
_cell_length_c 12.923(3)
_cell_measurement_reflns_used 20
_cell_measurement_temperature 122(2)
_cell_measurement_theta_max 20.50
_cell_measurement_theta_min 17.93
_cell_volume 1332.1(5)
_computing_structure_refinement 'SHELXL-97 (Sheldrick, 1997)'
_computing_structure_solution 'SHELXS-97 (Sheldrick, 1990)'
_diffrn_ambient_temperature 122(2)
_diffrn_measured_fraction_theta_full 1.000
_diffrn_measured_fraction_theta_max 1.000
_diffrn_measurement_device_type 'Enraf Nonius CAD4'
_diffrn_measurement_method \w-2\q
_diffrn_radiation_monochromator graphite
_diffrn_radiation_source 'fine-focus sealed tube'
_diffrn_radiation_type MoK\a
_diffrn_radiation_wavelength 0.71073
_diffrn_reflns_av_R_equivalents 0.0314
_diffrn_reflns_av_sigmaI/netI 0.0357
_diffrn_reflns_limit_h_max 16
_diffrn_reflns_limit_h_min -16
_diffrn_reflns_limit_k_max 16
_diffrn_reflns_limit_k_min -16
_diffrn_reflns_limit_l_max 19
_diffrn_reflns_limit_l_min -19
_diffrn_reflns_number 16006
_diffrn_reflns_theta_full 32.46
_diffrn_reflns_theta_max 32.46
_diffrn_reflns_theta_min 1.74
_diffrn_standards_decay_% 3.4
_diffrn_standards_interval_time 155.7
_diffrn_standards_number 5
_exptl_absorpt_coefficient_mu 1.601
_exptl_absorpt_correction_T_max 0.841
_exptl_absorpt_correction_T_min 0.606
_exptl_absorpt_correction_type integration
_exptl_absorpt_process_details
;
Gaussian integration (Coppens, 1970)
;
_exptl_crystal_colour pale_yellow
_exptl_crystal_density_diffrn 1.372
_exptl_crystal_density_method 'not measured'
_exptl_crystal_description rod
_exptl_crystal_F_000 570
_exptl_crystal_size_max 0.70
_exptl_crystal_size_mid 0.32
_exptl_crystal_size_min 0.28
_refine_diff_density_max 1.204
_refine_diff_density_min -0.964
_refine_diff_density_rms 0.090
_refine_ls_extinction_method none
_refine_ls_goodness_of_fit_ref 1.085
_refine_ls_hydrogen_treatment mixed
_refine_ls_matrix_type full
_refine_ls_number_parameters 404
_refine_ls_number_reflns 9626
_refine_ls_number_restraints 3
_refine_ls_restrained_S_all 1.085
_refine_ls_R_factor_all 0.0505
_refine_ls_R_factor_gt 0.0392
_refine_ls_shift/su_max 0.001
_refine_ls_shift/su_mean 0.000
_refine_ls_structure_factor_coef Fsqd
_refine_ls_weighting_details 'calc w=1/[\s^2^(Fo^2^)+(0.0502P)^2^+0.6809P] where P=(Fo^2^+2Fc^2^)/3'
_refine_ls_weighting_scheme calc
_refine_ls_wR_factor_gt 0.0949
_refine_ls_wR_factor_ref 0.1015
_reflns_number_gt 8194
_reflns_number_total 9626
_reflns_threshold_expression >2sigma(I)
_cod_data_source_file ic020353u.cif
_cod_data_source_block nyfix
_cod_original_formula_sum 'C31 H31.5 As1 Co0.5 N3'
_cod_database_code 4312859

loop_
_symmetry_equiv_pos_as_xyz
'x, y, z'
'-x, -y, -z'

loop_
_atom_site_label
_atom_site_type_symbol
_atom_site_fract_x
_atom_site_fract_y
_atom_site_fract_z
_atom_site_U_iso_or_equiv
_atom_site_adp_type
_atom_site_occupancy
_atom_site_symmetry_multiplicity
_atom_site_calc_flag
_atom_site_refinement_flags
_atom_site_disorder_assembly
_atom_site_disorder_group
As1 As -0.005035(16) -0.310408(16) 0.611521(14) 0.01845(5) Uani 1 1 d . . .
C1 C 0.6170(2) -0.1457(2) 0.3997(2) 0.0361(4) Uani 1 1 d . . .
H1 H 0.540(3) -0.116(3) 0.358(2) 0.043 Uiso 1 1 d . . .
C2 C -0.15915(16) -0.23126(17) 0.52313(15) 0.0223(3) Uani 1 1 d . . .
C3 C -0.15038(18) -0.22802(18) 0.41359(15) 0.0247(3) Uani 1 1 d . . .
H3 H -0.071(3) -0.257(3) 0.380(2) 0.030 Uiso 1 1 d . . .
C4 C 0.7369(2) -0.1833(2) 0.35142(18) 0.0319(4) Uani 1 1 d . . .
H4 H 0.742(3) -0.186(3) 0.280(2) 0.038 Uiso 1 1 d . . .
C5 C -0.28021(19) -0.1927(2) 0.57271(17) 0.0304(4) Uani 1 1 d . . .
H5 H -0.284(3) -0.193(3) 0.649(2) 0.036 Uiso 1 1 d . . .
C6 C 0.6085(2) -0.1509(2) 0.5095(2) 0.0377(5) Uani 1 1 d . . .
H6 H 0.530(3) -0.123(3) 0.543(2) 0.045 Uiso 1 1 d . . .
C7 C 0.23187(17) 0.54941(18) 0.53385(15) 0.0235(3) Uani 1 1 d . . .
H7 H 0.217(2) 0.470(3) 0.597(2) 0.028 Uiso 1 1 d . . .
C8 C 0.34262(18) 0.5443(2) 0.46391(18) 0.0301(4) Uani 1 1 d . . .
H8 H 0.403(3) 0.455(3) 0.478(2) 0.036 Uiso 1 1 d . . .
C9 C 0.2778(2) -0.2097(2) 0.35910(17) 0.0329(4) Uani 1 1 d . . .
H9 H 0.297(3) -0.129(3) 0.300(2) 0.039 Uiso 1 1 d . . .
C10 C 0.14348(16) -0.32368(17) 0.51366(14) 0.0209(3) Uani 1 1 d . . .
C11 C 0.16511(19) -0.2026(2) 0.42637(16) 0.0274(3) Uani 1 1 d . . .
H11 H 0.096(3) -0.113(3) 0.415(2) 0.033 Uiso 1 1 d . . .
C12 C -0.11627(17) 0.45716(18) 0.71931(15) 0.0223(3) Uani 1 1 d . . .
H12 H -0.185(2) 0.507(3) 0.665(2) 0.027 Uiso 1 1 d . . .
C13 C -0.11989(19) 0.32620(19) 0.79969(16) 0.0267(3) Uani 1 1 d . . .
H13 H -0.188(3) 0.286(3) 0.800(2) 0.032 Uiso 1 1 d . . .
C14 C -0.0221(2) -0.7495(2) -0.12043(17) 0.0309(4) Uani 1 1 d . . .
H14 H -0.022(3) -0.841(3) -0.066(2) 0.037 Uiso 1 1 d . . .
C15 C 0.08352(19) 0.4352(2) 0.80059(17) 0.0306(4) Uani 1 1 d . . .
H15 H 0.157(3) 0.474(3) 0.798(2) 0.037 Uiso 1 1 d . . .
C16 C -0.01445(16) -0.48897(16) 0.72099(13) 0.0195(3) Uani 1 1 d . . .
C17 C 0.0794(2) -0.6961(2) -0.12038(19) 0.0373(5) Uani 1 1 d . . .
H17 H 0.151(3) -0.755(3) -0.066(2) 0.045 Uiso 1 1 d . . .
C18 C -0.0489(3) -1.0976(2) -0.17885(17) 0.0368(5) Uani 1 1 d . . .
H18 H -0.114(3) -1.077(3) -0.134(2) 0.044 Uiso 1 1 d . . .
C19 C 0.1693(3) -0.1181(2) 0.7459(2) 0.0371(5) Uani 1 1 d . . .
H19 H 0.261(3) -0.106(3) 0.747(3) 0.044 Uiso 1 1 d . . .
C20 C 0.0722(3) -1.0744(2) -0.18632(18) 0.0385(5) Uani 1 1 d . . .
H20 H 0.091(3) -1.029(3) -0.147(2) 0.046 Uiso 1 1 d . . .
C21 C 0.02184(18) -0.20829(17) 0.69106(14) 0.0233(3) Uani 1 1 d . . .
C22 C -0.0755(2) -1.1662(2) -0.23917(16) 0.0308(4) Uani 1 1 d . . .
H22 H -0.155(3) -1.181(3) -0.234(2) 0.037 Uiso 1 1 d . . .
C23 C 0.1447(2) -0.1847(2) 0.68365(18) 0.0309(4) Uani 1 1 d . . .
H23 H 0.207(3) -0.210(3) 0.633(2) 0.037 Uiso 1 1 d . . .
C24 C 0.36588(19) -0.3357(3) 0.37823(17) 0.0337(4) Uani 1 1 d . . .
H24 H 0.437(3) -0.340(3) 0.330(2) 0.040 Uiso 1 1 d . . .
Co Co 0.5000 0.0000 0.0000 0.01577(6) Uani 1 2 d S . .
C31 C 0.56668(16) -0.17846(16) 0.11426(13) 0.0199(3) Uani 1 1 d D . .
C32 C 0.56956(16) -0.06498(17) 0.88391(13) 0.0216(3) Uani 1 1 d D . .
C33A C -0.6690(5) -0.0504(7) -0.0022(6) 0.0215(4) Uiso 0.50 1 d P . .
C33B C -0.6619(5) -0.0459(7) 0.0049(6) 0.0215(4) Uiso 0.50 1 d PD . .
N5 N -0.7610(3) -0.0673(3) 0.0039(3) 0.0268(6) Uani 0.50 1 d PD . .
N1 N 0.60731(16) -0.28755(15) 0.18366(13) 0.0271(3) Uani 1 1 d D . .
N2 N 0.61051(18) -0.10462(18) 0.81288(14) 0.0315(3) Uani 1 1 d D . .
N7 N 0.5000 0.5000 0.0000 0.0380(6) Uani 1 2 d S . .
C41 C 0.7305(3) 0.5286(4) -0.0148(3) 0.0562(7) Uani 1 1 d . . .
H41A H 0.8205 0.4755 -0.0176 0.067 Uiso 0.50 1 calc PR A 1
H41B H 0.7182 0.5518 0.0518 0.067 Uiso 0.50 1 calc PR A 1
H41C H 0.7128 0.6135 -0.0845 0.067 Uiso 0.50 1 calc PR A 1
H41D H 0.6805 0.6184 -0.0160 0.067 Uiso 0.50 1 calc PR A 1
H41E H 0.7828 0.5420 -0.0854 0.067 Uiso 0.50 1 calc PR A 1
H41F H 0.7882 0.4804 0.0509 0.067 Uiso 0.50 1 calc PR A 1
C42 C 0.5005(5) 0.4177(6) 0.2162(3) 0.0998(18) Uani 1 1 d . . .
H42A H 0.4761 0.4448 0.2807 0.120 Uiso 0.50 1 calc PR B 3
H42B H 0.5948 0.3789 0.2153 0.120 Uiso 0.50 1 calc PR B 3
H42C H 0.4558 0.3484 0.2241 0.120 Uiso 0.50 1 calc PR B 3
H42D H 0.5417 0.3366 0.1994 0.120 Uiso 0.50 1 calc PR B 3
H42E H 0.4230 0.4025 0.2648 0.120 Uiso 0.50 1 calc PR B 3
H42F H 0.5621 0.4331 0.2560 0.120 Uiso 0.50 1 calc PR B 3
C43 C 0.6312(5) 0.4371(5) -0.0049(4) 0.0377(9) Uani 0.50 1 d P C 1
H43A H 0.6469 0.4121 -0.0715 0.045 Uiso 0.50 1 calc PR C 1
H43B H 0.6524 0.3505 0.0645 0.045 Uiso 0.50 1 calc PR C 1
C45 C 0.4116(6) 0.4113(6) 0.0070(4) 0.0470(13) Uani 0.50 1 d P . 2
H45A H 0.4287 0.3896 -0.0613 0.056 Uiso 0.50 1 calc PR . 2
H45B H 0.4360 0.3232 0.0746 0.056 Uiso 0.50 1 calc PR . 2
C44 C 0.4565(5) 0.5583(5) 0.0920(4) 0.0424(11) Uani 0.50 1 d P C 3
H44A H 0.3613 0.5990 0.0905 0.051 Uiso 0.50 1 calc PR C 3
H44B H 0.5016 0.6294 0.0813 0.051 Uiso 0.50 1 calc PR C 3
C46 C 0.5454(5) 0.3601(5) 0.1125(4) 0.0473(12) Uani 0.50 1 d P C 4
H46A H 0.6406 0.3204 0.1114 0.057 Uiso 0.50 1 calc PR C 4
H46B H 0.4998 0.2904 0.1205 0.057 Uiso 0.50 1 calc PR C 4

loop_
_atom_site_aniso_label
_atom_site_aniso_U_11
_atom_site_aniso_U_22
_atom_site_aniso_U_33
_atom_site_aniso_U_23
_atom_site_aniso_U_13
_atom_site_aniso_U_12
As1 0.01894(8) 0.01498(7) 0.01828(8) -0.00388(6) -0.00111(5) -0.00379(5)
C1 0.0307(9) 0.0275(9) 0.0412(11) -0.0034(8) -0.0148(8) -0.0043(7)
C2 0.0215(7) 0.0169(7) 0.0230(7) -0.0040(6) -0.0047(6) -0.0013(5)
C3 0.0275(8) 0.0201(7) 0.0252(8) -0.0074(6) -0.0042(6) -0.0051(6)
C4 0.0386(10) 0.0266(9) 0.0305(9) -0.0081(7) -0.0114(8) -0.0085(8)
C5 0.0254(8) 0.0283(9) 0.0290(9) -0.0085(7) -0.0026(7) 0.0018(7)
C6 0.0249(9) 0.0340(10) 0.0422(11) -0.0089(9) -0.0056(8) 0.0020(8)
C7 0.0214(7) 0.0236(8) 0.0251(8) -0.0089(6) 0.0007(6) -0.0070(6)
C8 0.0192(7) 0.0374(10) 0.0327(9) -0.0148(8) 0.0013(7) -0.0057(7)
C9 0.0302(9) 0.0398(11) 0.0243(8) -0.0020(7) 0.0010(7) -0.0204(8)
C10 0.0206(7) 0.0211(7) 0.0196(7) -0.0054(6) 0.0000(5) -0.0078(6)
C11 0.0287(8) 0.0253(8) 0.0231(8) -0.0019(6) -0.0005(6) -0.0114(7)
C12 0.0234(7) 0.0222(7) 0.0217(7) -0.0080(6) -0.0002(6) -0.0079(6)
C13 0.0329(9) 0.0251(8) 0.0252(8) -0.0095(7) 0.0036(7) -0.0148(7)
C14 0.0379(10) 0.0223(8) 0.0244(8) -0.0007(6) 0.0023(7) -0.0109(7)
C15 0.0254(8) 0.0279(9) 0.0280(9) 0.0028(7) -0.0067(7) -0.0104(7)
C16 0.0205(7) 0.0155(6) 0.0176(6) -0.0023(5) 0.0006(5) -0.0048(5)
C17 0.0340(10) 0.0293(9) 0.0320(10) 0.0069(8) -0.0090(8) -0.0100(8)
C18 0.0533(13) 0.0289(9) 0.0221(8) -0.0103(7) -0.0035(8) -0.0002(9)
C19 0.0515(13) 0.0277(9) 0.0366(10) -0.0117(8) -0.0075(9) -0.0156(9)
C20 0.0667(15) 0.0220(8) 0.0268(9) -0.0083(7) -0.0130(9) -0.0082(9)
C21 0.0305(8) 0.0166(7) 0.0205(7) -0.0058(6) -0.0037(6) -0.0037(6)
C22 0.0383(10) 0.0276(9) 0.0213(8) -0.0077(7) -0.0014(7) -0.0040(8)
C23 0.0354(10) 0.0268(9) 0.0346(10) -0.0141(8) -0.0031(8) -0.0104(7)
C24 0.0221(8) 0.0502(12) 0.0271(9) -0.0113(8) 0.0040(7) -0.0152(8)
Co 0.01702(13) 0.01491(12) 0.01548(12) -0.00496(10) 0.00034(10) -0.00636(10)
C31 0.0202(7) 0.0203(7) 0.0194(7) -0.0079(6) 0.0012(5) -0.0064(5)
C32 0.0232(7) 0.0178(7) 0.0200(7) -0.0038(5) 0.0006(6) -0.0063(6)
N5 0.0243(14) 0.0290(15) 0.0287(15) -0.0094(12) 0.0006(11) -0.0136(12)
N1 0.0314(8) 0.0232(7) 0.0231(7) -0.0073(6) -0.0007(6) -0.0046(6)
N2 0.0383(9) 0.0280(8) 0.0253(7) -0.0113(6) 0.0048(6) -0.0059(7)
N7 0.0551(16) 0.0432(14) 0.0318(12) -0.0200(11) 0.0097(11) -0.0335(13)
C41 0.0484(15) 0.074(2) 0.0554(16) -0.0297(15) 0.0074(12) -0.0269(15)
C42 0.107(3) 0.193(5) 0.0386(16) -0.055(2) 0.0273(18) -0.095(4)
C43 0.047(2) 0.032(2) 0.033(2) -0.0163(17) 0.0025(17) -0.0048(18)
C45 0.076(4) 0.051(3) 0.038(2) -0.026(2) 0.016(2) -0.047(3)
C44 0.040(2) 0.054(3) 0.056(3) -0.043(3) 0.006(2) -0.018(2)
C46 0.037(2) 0.040(2) 0.048(3) 0.005(2) -0.0022(19) -0.020(2)

loop_
_atom_type_symbol
_atom_type_description
_atom_type_scat_dispersion_real
_atom_type_scat_dispersion_imag
_atom_type_scat_source
C C 0.0033 0.0016 'International Tables Vol C Tables 4.2.6.8 and 6.1.1.4'
H H 0.0000 0.0000 'International Tables Vol C Tables 4.2.6.8 and 6.1.1.4'
Co Co 0.3494 0.9721 'International Tables Vol C Tables 4.2.6.8 and 6.1.1.4'
N N 0.0061 0.0033 'International Tables Vol C Tables 4.2.6.8 and 6.1.1.4'
As As 0.0499 2.0058 'International Tables Vol C Tables 4.2.6.8 and 6.1.1.4'

loop_
_geom_angle_atom_site_label_1
_geom_angle_atom_site_label_2
_geom_angle_atom_site_label_3
_geom_angle
_geom_angle_site_symmetry_1
_geom_angle_site_symmetry_3
_geom_angle_publ_flag
C10 As1 C16 110.34(7) . . ?
C10 As1 C2 109.39(8) . . ?
C16 As1 C2 107.57(8) . . ?
C10 As1 C21 105.86(8) . . ?
C16 As1 C21 108.31(7) . . ?
C2 As1 C21 115.36(8) . . ?
C4 C1 C6 120.22(19) . . ?
C3 C2 C5 120.88(17) . . ?
C3 C2 As1 118.41(13) . . ?
C5 C2 As1 120.28(14) . . ?
C2 C3 C4 119.64(18) . 1_455 ?
C1 C4 C3 119.9(2) . 1_655 ?
C6 C5 C2 118.25(19) 1_455 . ?
C1 C6 C5 121.0(2) . 1_655 ?
C10 C7 C8 118.71(17) 1_565 . ?
C24 C8 C7 120.41(19) 1_565 . ?
C24 C9 C11 120.01(18) . . ?
C7 C10 C11 121.24(16) 1_545 . ?
C7 C10 As1 120.19(12) 1_545 . ?
C11 C10 As1 118.46(14) . . ?
C9 C11 C10 119.09(18) . . ?
C13 C12 C16 119.07(16) . 1_565 ?
C14 C13 C12 119.98(17) 1_566 . ?
C17 C14 C13 120.56(17) . 1_544 ?
C16 C15 C17 119.30(18) 1_565 1_566 ?
C15 C16 C12 120.98(15) 1_545 1_545 ?
C15 C16 As1 118.59(13) 1_545 . ?
C12 C16 As1 120.42(12) 1_545 . ?
C14 C17 C15 120.09(19) . 1_544 ?
C20 C18 C22 120.7(2) . . ?
C20 C19 C23 119.9(2) 1_566 . ?
C18 C20 C19 120.5(2) . 1_544 ?
C22 C21 C23 120.41(18) 1_566 . ?
C22 C21 As1 121.03(15) 1_566 . ?
C23 C21 As1 118.42(14) . . ?
C21 C22 C18 118.8(2) 1_544 . ?
C19 C23 C21 119.7(2) . . ?
C9 C24 C8 120.52(18) . 1_545 ?
C31 Co C31 180.0 . 2_655 ?
C31 Co C32 89.64(7) . 2_656 ?
C31 Co C32 90.36(7) 2_655 2_656 ?
C31 Co C32 90.36(7) . 1_554 ?
C31 Co C32 89.64(7) 2_655 1_554 ?
C32 Co C32 180.0 2_656 1_554 ?
C31 Co C33B 89.7(2) . 1_655 ?
C31 Co C33B 90.3(2) 2_655 1_655 ?
C32 Co C33B 88.3(2) 2_656 1_655 ?
C32 Co C33B 91.7(2) 1_554 1_655 ?
C31 Co C33B 90.3(2) . 2 ?
C31 Co C33B 89.7(2) 2_655 2 ?
C32 Co C33B 91.7(2) 2_656 2 ?
C32 Co C33B 88.3(2) 1_554 2 ?
C33B Co C33B 180.0 1_655 2 ?
C31 Co C33A 90.3(2) . 1_655 ?
C31 Co C33A 89.7(2) 2_655 1_655 ?
C32 Co C33A 91.2(2) 2_656 1_655 ?
C32 Co C33A 88.8(2) 1_554 1_655 ?
C33B Co C33A 2.9(4) 1_655 1_655 ?
C33B Co C33A 177.1(4) 2 1_655 ?
C31 Co C33A 89.7(2) . 2 ?
C31 Co C33A 90.3(2) 2_655 2 ?
C32 Co C33A 88.8(2) 2_656 2 ?
C32 Co C33A 91.2(2) 1_554 2 ?
C33B Co C33A 177.1(4) 1_655 2 ?
C33B Co C33A 2.9(4) 2 2 ?
C33A Co C33A 180.0 1_655 2 ?
N1 C31 Co 179.73(16) . . ?
N2 C32 Co 179.19(17) . 1_556 ?
N5 C33A Co 171.4(6) . 1_455 ?
N5 C33B Co 176.8(6) . 1_455 ?
C33A N5 C33B 5.6(7) . . ?
C43 N7 C43 180.0 2_665 . ?
C43 N7 C45 113.5(3) 2_665 2_665 ?
C43 N7 C45 66.5(3) . 2_665 ?
C43 N7 C45 66.5(3) 2_665 . ?
C43 N7 C45 113.5(3) . . ?
C45 N7 C45 180.000(1) 2_665 . ?
C43 N7 C44 116.7(3) 2_665 2_665 ?
C43 N7 C44 63.2(3) . 2_665 ?
C45 N7 C44 108.9(3) 2_665 2_665 ?
C45 N7 C44 71.1(3) . 2_665 ?
C43 N7 C44 63.3(3) 2_665 . ?
C43 N7 C44 116.8(3) . . ?
C45 N7 C44 71.1(3) 2_665 . ?
C45 N7 C44 108.9(3) . . ?
C44 N7 C44 179.999(1) 2_665 . ?
C43 N7 C46 112.0(3) 2_665 . ?
C43 N7 C46 68.0(3) . . ?
C45 N7 C46 104.9(3) 2_665 . ?
C45 N7 C46 75.1(3) . . ?
C44 N7 C46 99.3(3) 2_665 . ?
C44 N7 C46 80.7(3) . . ?
C43 N7 C46 68.0(3) 2_665 2_665 ?
C43 N7 C46 112.0(3) . 2_665 ?
C45 N7 C46 75.1(3) 2_665 2_665 ?
C45 N7 C46 104.9(3) . 2_665 ?
C44 N7 C46 80.7(3) 2_665 2_665 ?
C44 N7 C46 99.3(3) . 2_665 ?
C46 N7 C46 179.999(1) . 2_665 ?
C45 C41 C43 61.5(3) 2_665 . ?
C46 C42 C44 74.4(2) . . ?
N7 C43 C41 115.6(3) . . ?
C41 C45 N7 116.3(4) 2_665 . ?
N7 C44 C42 103.4(3) . . ?
N7 C46 C42 101.5(4) . . ?

loop_
_geom_bond_atom_site_label_1
_geom_bond_atom_site_label_2
_geom_bond_distance
_geom_bond_site_symmetry_2
_geom_bond_publ_flag
As1 C10 1.9046(17) . ?
As1 C16 1.9056(16) . ?
As1 C2 1.9098(17) . ?
As1 C21 1.9150(17) . ?
C1 C4 1.381(3) . ?
C1 C6 1.387(3) . ?
C2 C3 1.392(3) . ?
C2 C5 1.401(3) . ?
C3 C4 1.393(3) 1_455 ?
C4 C3 1.393(3) 1_655 ?
C5 C6 1.392(3) 1_455 ?
C6 C5 1.392(3) 1_655 ?
C7 C10 1.391(2) 1_565 ?
C7 C8 1.393(3) . ?
C8 C24 1.387(3) 1_565 ?
C9 C24 1.385(3) . ?
C9 C11 1.392(3) . ?
C10 C7 1.391(2) 1_545 ?
C10 C11 1.397(2) . ?
C12 C13 1.390(2) . ?
C12 C16 1.392(2) 1_565 ?
C13 C14 1.389(3) 1_566 ?
C14 C17 1.380(3) . ?
C14 C13 1.389(3) 1_544 ?
C15 C16 1.389(2) 1_565 ?
C15 C17 1.389(3) 1_566 ?
C16 C15 1.389(2) 1_545 ?
C16 C12 1.392(2) 1_545 ?
C17 C15 1.389(3) 1_544 ?
C18 C20 1.377(4) . ?
C18 C22 1.397(3) . ?
C19 C20 1.381(4) 1_566 ?
C19 C23 1.389(3) . ?
C20 C19 1.381(4) 1_544 ?
C21 C22 1.392(3) 1_566 ?
C21 C23 1.398(3) . ?
C22 C21 1.392(3) 1_544 ?
C24 C8 1.387(3) 1_545 ?
Co C31 1.9001(16) . ?
Co C31 1.9002(16) 2_655 ?
Co C32 1.9032(16) 2_656 ?
Co C32 1.9032(16) 1_554 ?
Co C33B 1.930(4) 1_655 ?
Co C33B 1.930(4) 2 ?
Co C33A 2.050(5) 1_655 ?
Co C33A 2.050(5) 2 ?
C31 N1 1.1591(19) . ?
C32 N2 1.1607(19) . ?
C32 Co 1.9031(16) 1_556 ?
C33A N5 1.042(7) . ?
C33A Co 2.050(5) 1_455 ?
C33B N5 1.156(3) . ?
C33B Co 1.930(4) 1_455 ?
N7 C43 1.386(5) 2_665 ?
N7 C43 1.386(5) . ?
N7 C45 1.518(4) 2_665 ?
N7 C45 1.518(4) . ?
N7 C44 1.540(4) 2_665 ?
N7 C44 1.540(4) . ?
N7 C46 1.615(5) . ?
N7 C46 1.615(5) 2_665 ?
C41 C45 1.487(7) 2_665 ?
C41 C43 1.627(6) . ?
C42 C46 1.675(7) . ?
C42 C44 1.702(7) . ?
C45 C41 1.487(7) 2_665 ?
